data_2228656
loop_
_publ_author_name
'Zouihri, Hafid'
'Saadi, Mohamed'
'Jaber, Boujemaa'
'El Ammari, Lehcen'

_publ_section_title
;
 Silver indium diphosphate, AgInP~2~O~7~
;
_journal_coeditor_code BR2154
_journal_issue 1
_journal_name_full 'Acta Crystallographica Section E'
_journal_page_first i2
_journal_paper_doi 10.1107/S1600536810052451
_journal_volume 67
_journal_year 2011
_chemical_formula_iupac 'Ag In P2 O7'
_chemical_formula_moiety 'Ag In O7 P2'
_chemical_formula_sum 'Ag In O7 P2'
_chemical_formula_weight 396.63
_chemical_name_systematic
;
Silver indium diphosphate
;
_space_group_IT_number 14
_symmetry_cell_setting monoclinic
_symmetry_space_group_name_Hall '-P 2ybc'
_symmetry_space_group_name_H-M 'P 1 21/c 1'
_atom_sites_solution_primary direct
_atom_sites_solution_secondary difmap
_audit_creation_method SHELXL-97
_cell_angle_alpha 90.00
_cell_angle_beta 112.038(2)
_cell_angle_gamma 90.00
_cell_formula_units_Z 4
_cell_length_a 7.4867(3)
_cell_length_b 8.2620(3)
_cell_length_c 9.8383(5)
_cell_measurement_pressure 101
_cell_measurement_reflns_used 317
_cell_measurement_temperature 296(2)
_cell_measurement_theta_max 30.2
_cell_measurement_theta_min 2.5
_cell_volume 564.09(4)
_computing_cell_refinement 'SAINT (Bruker, 2005)'
_computing_data_collection 'APEX2 (Bruker, 2005)'
_computing_data_reduction 'SAINT (Bruker, 2005)'
_computing_molecular_graphics 'ORTEP-3 for Windows (Farrugia, 1997)'
_computing_publication_material 'WinGX (Farrugia, 1999)'
_computing_structure_refinement 'SHELXL97 (Sheldrick, 2008)'
_computing_structure_solution 'SHELXS97 (Sheldrick, 2008)'
_diffrn_ambient_temperature 296(2)
_diffrn_measured_fraction_theta_full 1.000
_diffrn_measured_fraction_theta_max 1.000
_diffrn_measurement_device_type 'Bruker X8 APEXII CCD area-detector'
_diffrn_measurement_method '\w and \f'
_diffrn_radiation_monochromator graphite
_diffrn_radiation_source 'fine-focus sealed tube'
_diffrn_radiation_type MoK\a
_diffrn_radiation_wavelength 0.71073
_diffrn_reflns_av_R_equivalents 0.0351
_diffrn_reflns_av_sigmaI/netI 0.0239
_diffrn_reflns_limit_h_max 13
_diffrn_reflns_limit_h_min -13
_diffrn_reflns_limit_k_max 15
_diffrn_reflns_limit_k_min -15
_diffrn_reflns_limit_l_max 18
_diffrn_reflns_limit_l_min -18
_diffrn_reflns_number 21692
_diffrn_reflns_theta_full 41.00
_diffrn_reflns_theta_max 41.00
_diffrn_reflns_theta_min 2.94
_exptl_absorpt_coefficient_mu 8.110
_exptl_absorpt_correction_T_max 0.667
_exptl_absorpt_correction_T_min 0.563
_exptl_absorpt_correction_type multi-scan
_exptl_absorpt_process_details '(SADABS; Sheldrick, 1999)'
_exptl_crystal_colour Colourless
_exptl_crystal_density_diffrn 4.670
_exptl_crystal_density_method 'not measured'
_exptl_crystal_description Block
_exptl_crystal_F_000 728
_exptl_crystal_size_max 0.08
_exptl_crystal_size_mid 0.06
_exptl_crystal_size_min 0.05
_refine_diff_density_max 1.618
_refine_diff_density_min -2.041
_refine_ls_extinction_coef 0.0171(4)
_refine_ls_extinction_expression Fc^*^=kFc[1+0.001xFc^2^\l^3^/sin(2\q)]^-1/4^
_refine_ls_extinction_method 'SHELXL97 (Sheldrick, 2008)'
_refine_ls_goodness_of_fit_ref 1.031
_refine_ls_matrix_type full
_refine_ls_number_parameters 101
_refine_ls_number_reflns 3730
_refine_ls_number_restraints 0
_refine_ls_restrained_S_all 1.031
_refine_ls_R_factor_all 0.0272
_refine_ls_R_factor_gt 0.0213
_refine_ls_shift/su_max 0.001
_refine_ls_shift/su_mean 0.000
_refine_ls_structure_factor_coef Fsqd
_refine_ls_weighting_details 'calc w=1/[\s^2^(Fo^2^)+(0.0170P)^2^+0.9979P] where P=(Fo^2^+2Fc^2^)/3'
_refine_ls_weighting_scheme calc
_refine_ls_wR_factor_gt 0.0461
_refine_ls_wR_factor_ref 0.0482
_reflns_number_gt 3245
_reflns_number_total 3730
_reflns_threshold_expression I>2\s(I)
_cod_data_source_file br2154.cif
_cod_data_source_block I
_cod_original_sg_symbol_H-M 'P 21/c'
_cod_database_code 2228656
_cod_database_fobs_code 2228656

loop_
_symmetry_equiv_pos_as_xyz
'x, y, z'
'-x, y+1/2, -z+1/2'
'-x, -y, -z'
'x, -y-1/2, z-1/2'

loop_
_atom_site_type_symbol
_atom_site_label
_atom_site_fract_x
_atom_site_fract_y
_atom_site_fract_z
_atom_site_U_iso_or_equiv
_atom_site_adp_type
_atom_site_calc_flag
_atom_site_refinement_flags
_atom_site_occupancy
_atom_site_disorder_assembly
_atom_site_disorder_group
In In1 0.242354(15) 0.495357(12) 0.247622(11) 0.00618(3) Uani d . 1 . .
Ag Ag1 -0.20911(3) 0.52697(2) 0.30478(2) 0.02442(4) Uani d . 1 . .
P P1 0.57689(6) 0.74758(5) 0.46083(4) 0.00600(6) Uani d . 1 . .
P P2 0.17589(6) 0.78735(5) 0.45174(4) 0.00656(6) Uani d . 1 . .
O O1 0.6810(2) 0.86792(17) 0.40464(15) 0.0141(2) Uani d . 1 . .
O O2 0.6836(2) 0.71622(16) 0.62241(14) 0.0136(2) Uani d . 1 . .
O O3 0.52473(17) 0.59259(15) 0.36935(14) 0.01027(19) Uani d . 1 . .
O O4 0.04427(18) 0.91166(17) 0.35059(15) 0.0123(2) Uani d . 1 . .
O O5 0.1917(2) 0.79561(16) 0.60976(14) 0.0126(2) Uani d . 1 . .
O O6 0.13231(18) 0.61348(15) 0.39564(14) 0.01054(19) Uani d . 1 . .
O O7 0.37868(18) 0.83601(16) 0.44239(16) 0.0128(2) Uani d . 1 . .

loop_
_atom_site_aniso_label
_atom_site_aniso_U_11
_atom_site_aniso_U_22
_atom_site_aniso_U_33
_atom_site_aniso_U_12
_atom_site_aniso_U_13
_atom_site_aniso_U_23
In1 0.00656(4) 0.00614(4) 0.00593(4) -0.00024(3) 0.00244(3) -0.00045(3)
Ag1 0.01913(7) 0.02720(8) 0.03341(9) -0.00235(6) 0.01725(7) -0.01071(7)
P1 0.00574(14) 0.00643(14) 0.00582(14) -0.00025(11) 0.00217(11) 0.00044(11)
P2 0.00588(14) 0.00706(14) 0.00644(14) 0.00073(11) 0.00195(11) -0.00090(12)
O1 0.0185(6) 0.0141(5) 0.0133(5) -0.0053(4) 0.0104(5) 0.0012(4)
O2 0.0195(6) 0.0098(5) 0.0070(4) -0.0006(4) -0.0001(4) 0.0018(4)
O3 0.0072(4) 0.0099(5) 0.0130(5) -0.0012(3) 0.0030(4) -0.0040(4)
O4 0.0084(5) 0.0135(5) 0.0135(5) 0.0034(4) 0.0023(4) 0.0041(4)
O5 0.0211(6) 0.0099(5) 0.0072(4) -0.0009(4) 0.0058(4) -0.0023(4)
O6 0.0116(5) 0.0097(5) 0.0123(5) -0.0019(4) 0.0067(4) -0.0039(4)
O7 0.0078(5) 0.0100(5) 0.0217(6) 0.0010(4) 0.0069(4) -0.0020(4)

loop_
_atom_type_symbol
_atom_type_description
_atom_type_scat_dispersion_real
_atom_type_scat_dispersion_imag
_atom_type_scat_source
O O 0.0106 0.0060 'International Tables Vol C Tables 4.2.6.8 and 6.1.1.4'
P P 0.1023 0.0942 'International Tables Vol C Tables 4.2.6.8 and 6.1.1.4'
Ag Ag -0.8971 1.1015 'International Tables Vol C Tables 4.2.6.8 and 6.1.1.4'
In In -0.7276 1.3100 'International Tables Vol C Tables 4.2.6.8 and 6.1.1.4'

loop_
_geom_angle_atom_site_label_1
_geom_angle_atom_site_label_2
_geom_angle_atom_site_label_3
_geom_angle_site_symmetry_1
_geom_angle_site_symmetry_3
_geom_angle
_geom_angle_publ_flag
O1 In1 O4 2_645 2_545 90.70(6) ?
O1 In1 O2 2_645 3_666 86.35(6) ?
O4 In1 O2 2_545 3_666 89.82(6) ?
O1 In1 O5 2_645 4_575 89.04(5) ?
O4 In1 O5 2_545 4_575 93.79(5) ?
O2 In1 O5 3_666 4_575 174.18(6) ?
O1 In1 O3 2_645 . 96.36(5) ?
O4 In1 O3 2_545 . 172.86(5) ?
O2 In1 O3 3_666 . 89.55(5) ?
O5 In1 O3 4_575 . 87.43(5) ?
O1 In1 O6 2_645 . 173.56(5) ?
O4 In1 O6 2_545 . 82.94(5) ?
O2 In1 O6 3_666 . 92.62(5) ?
O5 In1 O6 4_575 . 92.35(5) ?
O3 In1 O6 . . 89.98(5) ?
O3 Ag1 O6 1_455 . 134.04(4) ?
O3 Ag1 O4 1_455 2_545 155.99(4) ?
O6 Ag1 O4 . 2_545 69.47(4) ?
O3 Ag1 O2 1_455 4_475 85.86(5) ?
O6 Ag1 O2 . 4_475 91.29(4) ?
O4 Ag1 O2 2_545 4_475 89.15(5) ?
O3 Ag1 O7 1_455 2_545 102.17(4) ?
O6 Ag1 O7 . 2_545 123.47(4) ?
O4 Ag1 O7 2_545 2_545 54.04(4) ?
O2 Ag1 O7 4_475 2_545 86.57(4) ?
O3 Ag1 O5 1_455 3_566 94.99(4) ?
O6 Ag1 O5 . 3_566 104.03(4) ?
O4 Ag1 O5 2_545 3_566 80.85(4) ?
O2 Ag1 O5 4_475 3_566 157.25(4) ?
O7 Ag1 O5 2_545 3_566 71.00(4) ?
O3 Ag1 O6 1_455 3_566 72.37(4) ?
O6 Ag1 O6 . 3_566 88.04(4) ?
O4 Ag1 O6 2_545 3_566 119.79(4) ?
O2 Ag1 O6 4_475 3_566 148.46(4) ?
O7 Ag1 O6 2_545 3_566 119.64(4) ?
O5 Ag1 O6 3_566 3_566 50.65(4) ?
O1 P1 O2 . . 111.17(8) ?
O1 P1 O3 . . 113.17(8) ?
O2 P1 O3 . . 113.16(8) ?
O1 P1 O7 . . 104.17(8) ?
O2 P1 O7 . . 107.40(8) ?
O3 P1 O7 . . 107.10(7) ?
O4 P2 O5 . . 115.20(8) ?
O4 P2 O6 . . 113.76(8) ?
O5 P2 O6 . . 109.65(8) ?
O4 P2 O7 . . 100.90(8) ?
O5 P2 O7 . . 109.63(8) ?
O6 P2 O7 . . 107.01(7) ?
P1 O7 P2 . . 137.27(9) ?

loop_
_geom_bond_atom_site_label_1
_geom_bond_atom_site_label_2
_geom_bond_site_symmetry_2
_geom_bond_distance
_geom_bond_publ_flag
In1 O1 2_645 2.0799(13) ?
In1 O4 2_545 2.1120(12) ?
In1 O2 3_666 2.1133(13) ?
In1 O5 4_575 2.1401(13) ?
In1 O3 . 2.1562(12) ?
In1 O6 . 2.1569(12) ?
Ag1 O3 1_455 2.3703(12) ?
Ag1 O6 . 2.4757(13) ?
Ag1 O4 2_545 2.4865(14) ?
Ag1 O2 4_475 2.6991(14) ?
Ag1 O7 2_545 2.7744(15) ?
Ag1 O5 3_566 2.7829(14) ?
Ag1 O6 3_566 3.0153(14) ?
P1 O1 . 1.4919(13) ?
P1 O2 . 1.5097(13) ?
P1 O3 . 1.5292(13) ?
P1 O7 . 1.6021(13) ?
P2 O4 . 1.5101(13) ?
P2 O5 . 1.5158(13) ?
P2 O6 . 1.5295(13) ?
P2 O7 . 1.6062(13) ?
